data_2233018
loop_
_publ_author_name
'Yang, Shu-Ping'
'Han, Li-Jun'
'He, Xin-Ran'
'Chen, Li-Juan'

_publ_section_title
;
 8-Acetyl-4-methyl-2-oxo-2<i>H</i>-chromen-7-yl acetate
;
_journal_coeditor_code XU5385
_journal_issue 12
_journal_name_full 'Acta Crystallographica Section E'
_journal_page_first o3382
_journal_paper_doi 10.1107/S1600536811048835
_journal_volume 67
_journal_year 2011
_chemical_formula_iupac 'C14 H12 O5'
_chemical_formula_moiety 'C14 H12 O5'
_chemical_formula_sum 'C14 H12 O5'
_chemical_formula_weight 260.24
_chemical_name_systematic
;
8-Acetyl-4-methyl-2-oxo-2<i>H</i>-chromen-7-yl acetate
;
_space_group_IT_number 2
_symmetry_cell_setting triclinic
_symmetry_space_group_name_Hall '-P 1'
_symmetry_space_group_name_H-M 'P -1'
_atom_sites_solution_hydrogens geom
_atom_sites_solution_primary direct
_atom_sites_solution_secondary difmap
_audit_creation_method SHELXL-97
_cell_angle_alpha 90.213(4)
_cell_angle_beta 97.761(4)
_cell_angle_gamma 111.686(4)
_cell_formula_units_Z 2
_cell_length_a 8.198(3)
_cell_length_b 8.504(3)
_cell_length_c 9.644(3)
_cell_measurement_reflns_used 1283
_cell_measurement_temperature 298(2)
_cell_measurement_theta_max 25.20
_cell_measurement_theta_min 2.58
_cell_volume 618.0(4)
_computing_cell_refinement 'SAINT (Bruker, 2007)'
_computing_data_collection 'APEX2 (Bruker, 2007)'
_computing_data_reduction 'SAINT (Bruker, 2007)'
_computing_molecular_graphics 'DIAMOND (Brandenburg & Berndt, 1999)'
_computing_publication_material 'SHELXL97 (Sheldrick, 2008)'
_computing_structure_refinement 'SHELXL97 (Sheldrick, 2008)'
_computing_structure_solution 'SHELXS97 (Sheldrick, 2008)'
_diffrn_ambient_temperature 298(2)
_diffrn_measured_fraction_theta_full 0.992
_diffrn_measured_fraction_theta_max 0.992
_diffrn_measurement_device_type 'Bruker APEXII CCD area-detector'
_diffrn_measurement_method '\f and \w'
_diffrn_radiation_monochromator graphite
_diffrn_radiation_source 'fine-focus sealed tube'
_diffrn_radiation_type MoK\a
_diffrn_radiation_wavelength 0.71073
_diffrn_reflns_av_R_equivalents 0.0301
_diffrn_reflns_av_sigmaI/netI 0.0433
_diffrn_reflns_limit_h_max 9
_diffrn_reflns_limit_h_min -9
_diffrn_reflns_limit_k_max 10
_diffrn_reflns_limit_k_min -10
_diffrn_reflns_limit_l_max 11
_diffrn_reflns_limit_l_min -11
_diffrn_reflns_number 4891
_diffrn_reflns_theta_full 25.51
_diffrn_reflns_theta_max 25.51
_diffrn_reflns_theta_min 2.58
_exptl_absorpt_coefficient_mu 0.107
_exptl_absorpt_correction_T_max 0.9894
_exptl_absorpt_correction_T_min 0.9686
_exptl_absorpt_correction_type multi-scan
_exptl_absorpt_process_details '(SADABS; Bruker, 2001)'
_exptl_crystal_colour colourless
_exptl_crystal_density_diffrn 1.399
_exptl_crystal_density_method 'not measured'
_exptl_crystal_description prism
_exptl_crystal_F_000 272
_exptl_crystal_size_max 0.30
_exptl_crystal_size_mid 0.10
_exptl_crystal_size_min 0.10
_refine_diff_density_max 0.237
_refine_diff_density_min -0.190
_refine_ls_extinction_method none
_refine_ls_goodness_of_fit_ref 1.066
_refine_ls_hydrogen_treatment constr
_refine_ls_matrix_type full
_refine_ls_number_parameters 175
_refine_ls_number_reflns 2292
_refine_ls_number_restraints 0
_refine_ls_restrained_S_all 1.066
_refine_ls_R_factor_all 0.0696
_refine_ls_R_factor_gt 0.0478
_refine_ls_shift/su_max 0.000
_refine_ls_shift/su_mean 0.000
_refine_ls_structure_factor_coef Fsqd
_refine_ls_weighting_details 'calc w=1/[\s^2^(Fo^2^)+(0.0824P)^2^+0.0107P] where P=(Fo^2^+2Fc^2^)/3'
_refine_ls_weighting_scheme calc
_refine_ls_wR_factor_gt 0.1347
_refine_ls_wR_factor_ref 0.1497
_reflns_number_gt 1572
_reflns_number_total 2292
_reflns_threshold_expression I>2sigma(I)
_cod_data_source_file xu5385.cif
_cod_data_source_block I
_cod_original_cell_volume 618.0(3)
_cod_database_code 2233018
_cod_database_fobs_code 2233018

loop_
_symmetry_equiv_pos_as_xyz
'x, y, z'
'-x, -y, -z'

loop_
_atom_site_type_symbol
_atom_site_label
_atom_site_fract_x
_atom_site_fract_y
_atom_site_fract_z
_atom_site_U_iso_or_equiv
_atom_site_adp_type
_atom_site_calc_flag
_atom_site_refinement_flags
_atom_site_occupancy
_atom_site_symmetry_multiplicity
C C1 0.3325(3) 1.0614(2) 0.9868(2) 0.0430(5) Uani d . 1 1
C C2 0.2915(3) 1.0571(3) 1.1282(2) 0.0463(5) Uani d . 1 1
H H2 0.3657 1.1427 1.1938 0.056 Uiso calc R 1 1
C C3 0.1515(3) 0.9353(2) 1.1690(2) 0.0409(5) Uani d . 1 1
C C4 0.0343(2) 0.8014(2) 1.0672(2) 0.0354(5) Uani d . 1 1
C C5 -0.1181(3) 0.6703(2) 1.0954(2) 0.0408(5) Uani d . 1 1
H H5 -0.1486 0.6655 1.1852 0.049 Uiso calc R 1 1
C C6 -0.2241(3) 0.5482(2) 0.9946(2) 0.0419(5) Uani d . 1 1
H H6 -0.3251 0.4615 1.0156 0.050 Uiso calc R 1 1
C C7 -0.1786(2) 0.5559(2) 0.8607(2) 0.0368(5) Uani d . 1 1
C C8 -0.0288(2) 0.6828(2) 0.8251(2) 0.0349(5) Uani d . 1 1
C C9 0.0747(2) 0.8046(2) 0.9306(2) 0.0344(5) Uani d . 1 1
C C10 0.1127(3) 0.9338(3) 1.3169(2) 0.0646(7) Uani d . 1 1
H H10A 0.2010 1.0299 1.3709 0.097 Uiso calc R 1 1
H H10B 0.1145 0.8314 1.3574 0.097 Uiso calc R 1 1
H H10C -0.0023 0.9390 1.3168 0.097 Uiso calc R 1 1
C C11 0.0155(3) 0.6857(2) 0.6786(2) 0.0432(5) Uani d . 1 1
C C12 0.1973(3) 0.6967(3) 0.6594(3) 0.0593(7) Uani d . 1 1
H H12A 0.1881 0.6088 0.5925 0.089 Uiso calc R 1 1
H H12B 0.2594 0.6830 0.7475 0.089 Uiso calc R 1 1
H H12C 0.2612 0.8052 0.6259 0.089 Uiso calc R 1 1
C C13 -0.4432(3) 0.4153(3) 0.7065(2) 0.0463(5) Uani d . 1 1
C C14 -0.5350(3) 0.2647(3) 0.6076(3) 0.0634(7) Uani d . 1 1
H H14A -0.6577 0.2494 0.5840 0.095 Uiso calc R 1 1
H H14B -0.5263 0.1661 0.6508 0.095 Uiso calc R 1 1
H H14C -0.4803 0.2813 0.5241 0.095 Uiso calc R 1 1
O O1 0.21819(16) 0.93313(16) 0.89181(14) 0.0416(4) Uani d . 1 1
O O2 0.4560(2) 1.16541(18) 0.94235(18) 0.0601(5) Uani d . 1 1
O O3 -0.27782(17) 0.42394(16) 0.76069(15) 0.0447(4) Uani d . 1 1
O O4 -0.5014(2) 0.5178(2) 0.73698(19) 0.0684(5) Uani d . 1 1
O O5 -0.0952(2) 0.6742(2) 0.57939(17) 0.0694(5) Uani d . 1 1

loop_
_atom_site_aniso_label
_atom_site_aniso_U_11
_atom_site_aniso_U_22
_atom_site_aniso_U_33
_atom_site_aniso_U_12
_atom_site_aniso_U_13
_atom_site_aniso_U_23
C1 0.0312(11) 0.0310(11) 0.0618(14) 0.0074(9) 0.0020(10) 0.0004(10)
C2 0.0374(12) 0.0396(11) 0.0551(14) 0.0110(9) -0.0060(10) -0.0082(10)
C3 0.0402(11) 0.0389(11) 0.0420(12) 0.0154(9) -0.0016(9) -0.0018(9)
C4 0.0314(10) 0.0343(10) 0.0405(11) 0.0132(8) 0.0027(8) 0.0019(8)
C5 0.0393(11) 0.0409(11) 0.0417(11) 0.0134(9) 0.0093(9) 0.0056(9)
C6 0.0312(10) 0.0360(11) 0.0529(13) 0.0047(8) 0.0103(9) 0.0043(9)
C7 0.0292(10) 0.0314(10) 0.0463(12) 0.0091(8) 0.0000(8) -0.0022(8)
C8 0.0296(10) 0.0331(10) 0.0421(11) 0.0125(8) 0.0034(8) 0.0007(8)
C9 0.0248(9) 0.0308(10) 0.0463(12) 0.0090(8) 0.0046(8) 0.0050(8)
C10 0.0727(17) 0.0653(16) 0.0455(14) 0.0164(13) 0.0016(12) -0.0083(12)
C11 0.0415(12) 0.0403(11) 0.0456(12) 0.0133(9) 0.0050(10) -0.0001(9)
C12 0.0539(14) 0.0754(16) 0.0571(15) 0.0293(12) 0.0221(12) 0.0068(12)
C13 0.0319(11) 0.0500(12) 0.0508(13) 0.0092(10) 0.0026(9) -0.0017(10)
C14 0.0442(14) 0.0689(16) 0.0619(16) 0.0076(12) -0.0036(12) -0.0196(13)
O1 0.0315(7) 0.0372(8) 0.0489(9) 0.0040(6) 0.0070(6) 0.0021(6)
O2 0.0442(9) 0.0414(9) 0.0804(12) -0.0021(7) 0.0141(8) 0.0035(8)
O3 0.0315(8) 0.0380(8) 0.0578(9) 0.0075(6) 0.0004(6) -0.0097(7)
O4 0.0503(10) 0.0742(12) 0.0835(13) 0.0333(9) -0.0093(9) -0.0180(10)
O5 0.0583(11) 0.1014(14) 0.0466(10) 0.0311(10) -0.0026(8) -0.0036(9)

loop_
_atom_type_symbol
_atom_type_description
_atom_type_scat_dispersion_real
_atom_type_scat_dispersion_imag
_atom_type_scat_source
C C 0.0033 0.0016 'International Tables Vol C Tables 4.2.6.8 and 6.1.1.4'
H H 0.0000 0.0000 'International Tables Vol C Tables 4.2.6.8 and 6.1.1.4'
O O 0.0106 0.0060 'International Tables Vol C Tables 4.2.6.8 and 6.1.1.4'

loop_
_geom_angle_atom_site_label_1
_geom_angle_atom_site_label_2
_geom_angle_atom_site_label_3
_geom_angle_site_symmetry_1
_geom_angle_site_symmetry_3
_geom_angle
O2 C1 O1 . . 116.15(19)
O2 C1 C2 . . 126.87(19)
O1 C1 C2 . . 116.97(17)
C3 C2 C1 . . 122.88(19)
C3 C2 H2 . . 118.6
C1 C2 H2 . . 118.6
C2 C3 C4 . . 118.98(19)
C2 C3 C10 . . 121.69(19)
C4 C3 C10 . . 119.33(19)
C5 C4 C9 . . 117.28(18)
C5 C4 C3 . . 124.53(18)
C9 C4 C3 . . 118.19(18)
C6 C5 C4 . . 121.83(19)
C6 C5 H5 . . 119.1
C4 C5 H5 . . 119.1
C5 C6 C7 . . 118.96(18)
C5 C6 H6 . . 120.5
C7 C6 H6 . . 120.5
C6 C7 C8 . . 122.35(18)
C6 C7 O3 . . 119.13(17)
C8 C7 O3 . . 118.30(17)
C7 C8 C9 . . 116.78(18)
C7 C8 C11 . . 120.47(17)
C9 C8 C11 . . 122.75(17)
O1 C9 C8 . . 115.92(17)
O1 C9 C4 . . 121.25(17)
C8 C9 C4 . . 122.81(18)
C3 C10 H10A . . 109.5
C3 C10 H10B . . 109.5
H10A C10 H10B . . 109.5
C3 C10 H10C . . 109.5
H10A C10 H10C . . 109.5
H10B C10 H10C . . 109.5
O5 C11 C12 . . 121.1(2)
O5 C11 C8 . . 120.33(19)
C12 C11 C8 . . 118.50(18)
C11 C12 H12A . . 109.5
C11 C12 H12B . . 109.5
H12A C12 H12B . . 109.5
C11 C12 H12C . . 109.5
H12A C12 H12C . . 109.5
H12B C12 H12C . . 109.5
O4 C13 O3 . . 122.68(19)
O4 C13 C14 . . 126.4(2)
O3 C13 C14 . . 110.89(18)
C13 C14 H14A . . 109.5
C13 C14 H14B . . 109.5
H14A C14 H14B . . 109.5
C13 C14 H14C . . 109.5
H14A C14 H14C . . 109.5
H14B C14 H14C . . 109.5
C9 O1 C1 . . 121.70(15)
C1 O2 C1 . 2_677 88.63(13)
C1 O2 C13 . 1_665 143.37(15)
C1 O2 C13 2_677 1_665 118.73(8)
C13 O3 C7 . . 117.16(14)

loop_
_geom_bond_atom_site_label_1
_geom_bond_atom_site_label_2
_geom_bond_site_symmetry_2
_geom_bond_distance
C1 O2 . 1.204(2)
C1 O1 . 1.383(2)
C1 C2 . 1.445(3)
C2 C3 . 1.338(3)
C2 H2 . 0.9300
C3 C4 . 1.453(3)
C3 C10 . 1.502(3)
C4 C5 . 1.394(3)
C4 C9 . 1.400(3)
C5 C6 . 1.369(3)
C5 H5 . 0.9300
C6 C7 . 1.388(3)
C6 H6 . 0.9300
C7 C8 . 1.388(3)
C7 O3 . 1.399(2)
C8 C9 . 1.392(3)
C8 C11 . 1.504(3)
C9 O1 . 1.374(2)
C10 H10A . 0.9600
C10 H10B . 0.9600
C10 H10C . 0.9600
C11 O5 . 1.203(2)
C11 C12 . 1.495(3)
C12 H12A . 0.9600
C12 H12B . 0.9600
C12 H12C . 0.9600
C13 O4 . 1.191(2)
C13 O3 . 1.361(2)
C13 C14 . 1.483(3)
C14 H14A . 0.9600
C14 H14B . 0.9600
C14 H14C . 0.9600
O2 C1 2_677 3.058(3)
O2 C13 1_665 3.101(3)

loop_
_geom_hbond_atom_site_label_D
_geom_hbond_atom_site_label_H
_geom_hbond_atom_site_label_A
_geom_hbond_site_symmetry_A
_geom_hbond_distance_DH
_geom_hbond_distance_HA
_geom_hbond_distance_DA
_geom_hbond_angle_DHA
C6 H6 O2 1_445 0.93 2.52 3.324(3) 144.5

loop_
_geom_torsion_atom_site_label_1
_geom_torsion_atom_site_label_2
_geom_torsion_atom_site_label_3
_geom_torsion_atom_site_label_4
_geom_torsion_site_symmetry_3
_geom_torsion_site_symmetry_4
_geom_torsion
O2 C1 C2 C3 . . -179.5(2)
O1 C1 C2 C3 . . 0.7(3)
C1 C2 C3 C4 . . -0.3(3)
C1 C2 C3 C10 . . 179.75(19)
C2 C3 C4 C5 . . -178.21(18)
C10 C3 C4 C5 . . 1.7(3)
C2 C3 C4 C9 . . 0.8(3)
C10 C3 C4 C9 . . -179.22(18)
C9 C4 C5 C6 . . 0.5(3)
C3 C4 C5 C6 . . 179.52(17)
C4 C5 C6 C7 . . -0.2(3)
C5 C6 C7 C8 . . 0.2(3)
C5 C6 C7 O3 . . 174.65(16)
C6 C7 C8 C9 . . -0.4(3)
O3 C7 C8 C9 . . -174.95(15)
C6 C7 C8 C11 . . 179.84(18)
O3 C7 C8 C11 . . 5.3(3)
C7 C8 C9 O1 . . -177.37(14)
C11 C8 C9 O1 . . 2.3(3)
C7 C8 C9 C4 . . 0.7(3)
C11 C8 C9 C4 . . -179.55(17)
C5 C4 C9 O1 . . 177.26(15)
C3 C4 C9 O1 . . -1.9(3)
C5 C4 C9 C8 . . -0.8(3)
C3 C4 C9 C8 . . -179.87(16)
C7 C8 C11 O5 . . 50.4(3)
C9 C8 C11 O5 . . -129.3(2)
C7 C8 C11 C12 . . -127.4(2)
C9 C8 C11 C12 . . 52.9(3)
C8 C9 O1 C1 . . -179.47(15)
C4 C9 O1 C1 . . 2.4(3)
O2 C1 O1 C9 . . 178.42(16)
C2 C1 O1 C9 . . -1.7(3)
O1 C1 O2 C1 . 2_677 -87.95(16)
C2 C1 O2 C1 . 2_677 92.2(2)
O1 C1 O2 C13 . 1_665 52.7(3)
C2 C1 O2 C13 . 1_665 -127.1(2)
O4 C13 O3 C7 . . 2.9(3)
C14 C13 O3 C7 . . -177.22(18)
C6 C7 O3 C13 . . 73.3(2)
C8 C7 O3 C13 . . -112.06(19)
C1 O2 C13 O4 1_665 1_665 69.0(3)
C1 O2 C1 O2 2_677 2_677 0.0
